data_4077561
loop_
_publ_author_name
'Rickard, Clifton E. F.'
'Roper, Warren R.'
'Williamson, Alex'
'Wright, L. James'

_publ_section_title
;
 Reactions ofcisandtransBcat, Aryl Osmium Complexes (cat = 1,2-O2C6H4).
 Bis(Bcat) Complexes of Osmium and Ruthenium and a Structural Comparison
 ofcisandtransIsomers of Os(Bcat)I(CO)2(PPh3)2
;
_journal_issue 21
_journal_name_full Organometallics
_journal_page_first 4344
_journal_paper_doi 10.1021/om0004601
_journal_volume 19
_journal_year 2000
_chemical_formula_sum 'C57 H46 B2 O6 P2 Ru'
_chemical_formula_weight 1011.57
_chemical_name_systematic
; 
  Bis(carbonyl)bis(catecolborate)bis(triphenylphosphine)ruthenium(II)
Toluene solvate  
;
_space_group_IT_number 14
_symmetry_cell_setting monoclinic
_symmetry_space_group_name_Hall '-P 2ybc'
_symmetry_space_group_name_H-M 'P 1 21/c 1'
_atom_sites_solution_hydrogens geom
_atom_sites_solution_primary direct
_atom_sites_solution_secondary difmap
_audit_creation_method SHELXL-97
_cell_angle_alpha 90.00
_cell_angle_beta 94.3420(10)
_cell_angle_gamma 90.00
_cell_formula_units_Z 4
_cell_length_a 13.7644(3)
_cell_length_b 19.0556(4)
_cell_length_c 18.7402(3)
_cell_measurement_reflns_used 8192
_cell_measurement_temperature 203(2)
_cell_measurement_theta_max 28
_cell_measurement_theta_min 2
_cell_volume 4901.24(17)
_computing_cell_refinement 'Siemens SMART'
_computing_data_collection 'Siemens SMART (Siemens, 1995)'
_computing_data_reduction 'Siemens SAINT  (Siemens, 1995)'
_computing_molecular_graphics 'Siemens SHELXTL (Siemens, 1994)'
_computing_publication_material SHELXL-97
_computing_structure_refinement 'SHELXL-97 Sheldrick, (1997)'
_computing_structure_solution 'SHELXS Sheldrick, (1990)'
_diffrn_ambient_temperature 203(2)
_diffrn_measured_fraction_theta_full 0.875
_diffrn_measured_fraction_theta_max 0.875
_diffrn_measurement_device_type 'Siemens SMART'
_diffrn_measurement_method 'Area detector \w scans'
_diffrn_radiation_monochromator graphite
_diffrn_radiation_source 'fine-focus sealed tube'
_diffrn_radiation_type MoK\a
_diffrn_radiation_wavelength 0.71073
_diffrn_reflns_av_R_equivalents 0.0326
_diffrn_reflns_av_sigmaI/netI 0.0479
_diffrn_reflns_limit_h_max 17
_diffrn_reflns_limit_h_min -18
_diffrn_reflns_limit_k_max 24
_diffrn_reflns_limit_k_min 0
_diffrn_reflns_limit_l_max 23
_diffrn_reflns_limit_l_min 0
_diffrn_reflns_number 28827
_diffrn_reflns_theta_full 28.30
_diffrn_reflns_theta_max 28.30
_diffrn_reflns_theta_min 1.48
_diffrn_standards_decay_% 0
_exptl_absorpt_coefficient_mu 0.437
_exptl_absorpt_correction_T_max 0.9535
_exptl_absorpt_correction_T_min 0.7889
_exptl_absorpt_correction_type multi-scan
_exptl_absorpt_process_details 'Blessing, 1995'
_exptl_crystal_density_diffrn 1.371
_exptl_crystal_density_method 'not measured'
_exptl_crystal_F_000 2080
_exptl_crystal_size_max 0.57
_exptl_crystal_size_mid 0.47
_exptl_crystal_size_min 0.11
_refine_diff_density_max 0.590
_refine_diff_density_min -0.558
_refine_diff_density_rms 0.068
_refine_ls_extinction_method none
_refine_ls_goodness_of_fit_ref 0.949
_refine_ls_hydrogen_treatment mixed
_refine_ls_matrix_type full
_refine_ls_number_parameters 578
_refine_ls_number_reflns 10975
_refine_ls_number_restraints 0
_refine_ls_restrained_S_all 0.949
_refine_ls_R_factor_all 0.0693
_refine_ls_R_factor_gt 0.0400
_refine_ls_shift/su_max 0.439
_refine_ls_shift/su_mean 0.021
_refine_ls_structure_factor_coef Fsqd
_refine_ls_weighting_details 'w=1/[\s^2^(Fo^2^)+(0.0538P)^2^+4.8926P] where P=(Fo^2^+2Fc^2^)/3'
_refine_ls_weighting_scheme calc
_refine_ls_wR_factor_gt 0.0926
_refine_ls_wR_factor_ref 0.1104
_reflns_number_gt 8043
_reflns_number_total 10975
_reflns_threshold_expression >2sigma(I)
_cod_data_source_file om0004601.cif
_cod_data_source_block '[10]'
_cod_depositor_comments
;
The following automatic conversions were performed:

'_symmetry_cell_setting' value 'Monoclinic' changed to 'monoclinic'
according to /home/saulius/struct/CIF-dictionaries/cif_core.dic
dictionary named 'cif_core.dic' version 2.4.2 from
2011-04-26.

'_exptl_absorpt_correction_type' value 'Multi-scan'
changed to 'multi-scan' according to
/home/saulius/struct/CIF-dictionaries/cif_core.dic dictionary named
'cif_core.dic' version 2.4.2 from 2011-04-26.

Automatic conversion script
Id: cif_fix_values 1715 2011-07-08 13:25:40Z adriana 

The following automatic conversions were performed:

'_refine_ls_weighting_scheme' value 'calc
w=1/[\s^2^(Fo^2^)+(0.0538P)^2^+4.8926P] where P=(Fo^2^+2Fc^2^)/3' was
changed to 'calc'. New tag '_refine_ls_weighting_details' was
created. The value of the new tag was set to
'w=1/[\s^2^(Fo^2^)+(0.0538P)^2^+4.8926P] where P=(Fo^2^+2Fc^2^)/3'.

Automatic conversion script
Id: cif_fix_values 3143 2015-03-26 13:38:13Z robertas 
;
_cod_original_sg_symbol_H-M 'P 21/c'
_cod_database_code 4077561

loop_
_symmetry_equiv_pos_as_xyz
'x, y, z'
'-x, y+1/2, -z+1/2'
'-x, -y, -z'
'x, -y-1/2, z-1/2'

loop_
_atom_site_label
_atom_site_type_symbol
_atom_site_fract_x
_atom_site_fract_y
_atom_site_fract_z
_atom_site_U_iso_or_equiv
_atom_site_adp_type
_atom_site_occupancy
_atom_site_calc_flag
_atom_site_refinement_flags
Ru Ru 0.642771(16) 0.860998(12) 0.799390(11) 0.02619(7) Uani 1 d .
P1 P 0.80344(5) 0.81638(4) 0.77369(4) 0.02966(16) Uani 1 d .
P2 P 0.52324(5) 0.76501(4) 0.78863(4) 0.03007(16) Uani 1 d .
B1 B 0.5312(2) 0.92550(17) 0.83254(16) 0.0293(7) Uani 1 d .
B2 B 0.7067(2) 0.96035(18) 0.81185(18) 0.0323(7) Uani 1 d .
O1 O 0.57167(18) 0.90809(13) 0.64825(11) 0.0522(6) Uani 1 d .
O2 O 0.70961(17) 0.84164(13) 0.95718(11) 0.0453(5) Uani 1 d .
O3 O 0.49918(14) 0.92647(11) 0.90241(10) 0.0347(5) Uani 1 d .
O4 O 0.47295(15) 0.97216(11) 0.78995(10) 0.0357(5) Uani 1 d .
O5 O 0.74261(15) 0.99034(11) 0.87743(11) 0.0400(5) Uani 1 d .
O6 O 0.72232(16) 1.00882(11) 0.75655(11) 0.0427(5) Uani 1 d .
C1 C 0.5999(2) 0.88935(16) 0.70386(15) 0.0349(6) Uani 1 d .
C2 C 0.6824(2) 0.84765(15) 0.89846(15) 0.0313(6) Uani 1 d .
C11 C 0.4185(2) 0.97008(15) 0.90013(15) 0.0321(6) Uani 1 d .
C12 C 0.3588(2) 0.98517(17) 0.95375(17) 0.0418(7) Uani 1 d .
H12A H 0.3709 0.9672 1.0003 0.050 Uiso 1 calc R
C13 C 0.2796(2) 1.02842(17) 0.93520(19) 0.0452(8) Uani 1 d .
H13A H 0.2365 1.0398 0.9700 0.054 Uiso 1 calc R
C14 C 0.2627(2) 1.05498(18) 0.8671(2) 0.0482(8) Uani 1 d .
H14A H 0.2081 1.0838 0.8565 0.058 Uiso 1 calc R
C15 C 0.3248(2) 1.04009(17) 0.81345(18) 0.0444(8) Uani 1 d .
H15A H 0.3139 1.0584 0.7670 0.053 Uiso 1 calc R
C16 C 0.4023(2) 0.99733(15) 0.83236(15) 0.0335(6) Uani 1 d .
C21 C 0.7832(2) 1.05454(17) 0.8616(2) 0.0452(8) Uani 1 d .
C22 C 0.8295(3) 1.1018(2) 0.9075(3) 0.0615(11) Uani 1 d .
H22A H 0.8388 1.0935 0.9570 0.074 Uiso 1 calc R
C23 C 0.8622(3) 1.1633(2) 0.8761(4) 0.0834(16) Uani 1 d .
H23A H 0.8940 1.1976 0.9053 0.100 Uiso 1 calc R
C24 C 0.8492(4) 1.1747(2) 0.8040(4) 0.0858(16) Uani 1 d .
H24A H 0.8728 1.2165 0.7851 0.103 Uiso 1 calc R
C25 C 0.8020(3) 1.1263(2) 0.7579(3) 0.0696(12) Uani 1 d .
H25A H 0.7926 1.1343 0.7083 0.084 Uiso 1 calc R
C26 C 0.7698(2) 1.06556(17) 0.7892(2) 0.0472(8) Uani 1 d .
C31 C 0.8982(2) 0.87675(16) 0.81115(16) 0.0367(7) Uani 1 d .
C32 C 0.9419(2) 0.92760(18) 0.7715(2) 0.0480(8) Uani 1 d .
H32A H 0.9292 0.9287 0.7215 0.058 Uiso 1 calc R
C33 C 1.0043(3) 0.9771(2) 0.8048(2) 0.0617(10) Uani 1 d .
H33A H 1.0330 1.0115 0.7772 0.074 Uiso 1 calc R
C34 C 1.0241(3) 0.9760(2) 0.8772(3) 0.0663(12) Uani 1 d .
H34A H 1.0661 1.0097 0.8995 0.080 Uiso 1 calc R
C35 C 0.9825(2) 0.9258(2) 0.9174(2) 0.0605(11) Uani 1 d .
H35A H 0.9966 0.9247 0.9673 0.073 Uiso 1 calc R
C36 C 0.9202(2) 0.8767(2) 0.88512(18) 0.0511(9) Uani 1 d .
H36A H 0.8920 0.8426 0.9134 0.061 Uiso 1 calc R
C41 C 0.8497(2) 0.73287(16) 0.81176(14) 0.0337(6) Uani 1 d .
C42 C 0.9491(3) 0.7196(2) 0.8244(2) 0.0537(9) Uani 1 d .
H42A H 0.9944 0.7546 0.8146 0.064 Uiso 1 calc R
C43 C 0.9816(3) 0.6557(2) 0.8512(2) 0.0679(12) Uani 1 d .
H43A H 1.0488 0.6473 0.8595 0.082 Uiso 1 calc R
C44 C 0.9159(3) 0.6040(2) 0.8658(2) 0.0574(10) Uani 1 d .
H44A H 0.9383 0.5605 0.8839 0.069 Uiso 1 calc R
C45 C 0.8179(3) 0.61613(18) 0.85378(18) 0.0484(8) Uani 1 d .
H45A H 0.7730 0.5809 0.8637 0.058 Uiso 1 calc R
C46 C 0.7849(2) 0.68044(17) 0.82704(16) 0.0396(7) Uani 1 d .
H46A H 0.7176 0.6885 0.8192 0.047 Uiso 1 calc R
C51 C 0.8281(2) 0.80759(16) 0.67900(15) 0.0330(6) Uani 1 d .
C52 C 0.8657(2) 0.74611(17) 0.65172(16) 0.0411(7) Uani 1 d .
H52A H 0.8838 0.7089 0.6829 0.049 Uiso 1 calc R
C53 C 0.8768(3) 0.7391(2) 0.57877(17) 0.0521(9) Uani 1 d .
H53A H 0.9017 0.6972 0.5609 0.062 Uiso 1 calc R
C54 C 0.8510(3) 0.7935(2) 0.53297(17) 0.0551(10) Uani 1 d .
H54A H 0.8583 0.7888 0.4837 0.066 Uiso 1 calc R
C55 C 0.8145(3) 0.8552(2) 0.55917(17) 0.0507(9) Uani 1 d .
H55A H 0.7980 0.8925 0.5278 0.061 Uiso 1 calc R
C56 C 0.8021(2) 0.86215(18) 0.63190(16) 0.0408(7) Uani 1 d .
H56A H 0.7761 0.9039 0.6493 0.049 Uiso 1 calc R
C61 C 0.5094(2) 0.72574(15) 0.69930(14) 0.0328(6) Uani 1 d .
C62 C 0.5907(2) 0.72306(16) 0.66029(15) 0.0360(7) Uani 1 d .
H62A H 0.6499 0.7420 0.6799 0.043 Uiso 1 calc R
C63 C 0.5864(2) 0.69285(17) 0.59279(16) 0.0420(7) Uani 1 d .
H63A H 0.6426 0.6910 0.5673 0.050 Uiso 1 calc R
C64 C 0.5005(3) 0.6658(2) 0.56321(17) 0.0506(9) Uani 1 d .
H64A H 0.4971 0.6454 0.5174 0.061 Uiso 1 calc R
C65 C 0.4191(3) 0.6689(2) 0.6014(2) 0.0659(12) Uani 1 d .
H65A H 0.3599 0.6505 0.5811 0.079 Uiso 1 calc R
C66 C 0.4224(3) 0.6984(2) 0.66884(18) 0.0536(10) Uani 1 d .
H66A H 0.3660 0.6999 0.6941 0.064 Uiso 1 calc R
C71 C 0.5385(2) 0.68902(16) 0.84861(15) 0.0348(6) Uani 1 d .
C72 C 0.5598(2) 0.70091(18) 0.92170(16) 0.0442(8) Uani 1 d .
H72A H 0.5646 0.7472 0.9389 0.053 Uiso 1 calc R
C73 C 0.5737(3) 0.6458(2) 0.96887(19) 0.0589(10) Uani 1 d .
H73A H 0.5867 0.6546 1.0180 0.071 Uiso 1 calc R
C74 C 0.5685(3) 0.5773(2) 0.9437(2) 0.0666(11) Uani 1 d .
H74A H 0.5793 0.5396 0.9757 0.080 Uiso 1 calc R
C75 C 0.5475(3) 0.5648(2) 0.8722(2) 0.0602(10) Uani 1 d .
H75 H 0.5438 0.5184 0.8553 0.072 Uiso 1 calc R
C76 C 0.5318(2) 0.61997(17) 0.82466(18) 0.0431(8) Uani 1 d .
H76A H 0.5165 0.6107 0.7758 0.052 Uiso 1 calc R
C81 C 0.3982(2) 0.79246(17) 0.80287(17) 0.0404(7) Uani 1 d .
C82 C 0.3512(2) 0.8393(2) 0.7553(2) 0.0523(9) Uani 1 d .
H82A H 0.3824 0.8546 0.7152 0.063 Uiso 1 calc R
C83 C 0.2585(3) 0.8639(2) 0.7663(3) 0.0718(13) Uani 1 d .
H83A H 0.2276 0.8957 0.7337 0.086 Uiso 1 calc R
C84 C 0.2119(3) 0.8420(3) 0.8246(3) 0.0823(16) Uani 1 d .
H84A H 0.1492 0.8588 0.8321 0.099 Uiso 1 calc R
C85 C 0.2566(3) 0.7961(3) 0.8711(3) 0.0839(15) Uani 1 d .
H85A H 0.2245 0.7810 0.9108 0.101 Uiso 1 calc R
C86 C 0.3492(3) 0.7707(2) 0.8613(2) 0.0618(11) Uani 1 d .
H86A H 0.3789 0.7387 0.8943 0.074 Uiso 1 calc R
C91 C 0.1541(6) 0.8948(4) 0.5481(4) 0.127(2) Uiso 1 d .
C92 C 0.1465(5) 0.9416(3) 0.4915(3) 0.1090(19) Uiso 1 d .
H92A H 0.0913 0.9702 0.4825 0.131 Uiso 1 calc R
C93 C 0.2241(5) 0.9441(4) 0.4490(4) 0.131(2) Uiso 1 d .
H93A H 0.2235 0.9766 0.4113 0.157 Uiso 1 calc R
C94 C 0.2996(6) 0.9011(4) 0.4610(4) 0.145(3) Uiso 1 d .
H94A H 0.3474 0.8994 0.4277 0.173 Uiso 1 calc R
C95 C 0.3099(6) 0.8588(4) 0.5209(4) 0.135(2) Uiso 1 d .
H95A H 0.3700 0.8368 0.5330 0.162 Uiso 1 calc R
C96 C 0.2357(5) 0.8484(4) 0.5620(4) 0.118(2) Uiso 1 d .
H96A H 0.2370 0.8134 0.5973 0.142 Uiso 1 calc R
C97 C 0.0825(7) 0.8870(5) 0.5941(6) 0.201(4) Uiso 1 d .
H97A H 0.0298 0.9194 0.5811 0.301 Uiso 1 calc R
H97B H 0.1089 0.8968 0.6426 0.301 Uiso 1 calc R
H97C H 0.0580 0.8393 0.5914 0.301 Uiso 1 calc R

loop_
_atom_site_aniso_label
_atom_site_aniso_U_11
_atom_site_aniso_U_22
_atom_site_aniso_U_33
_atom_site_aniso_U_23
_atom_site_aniso_U_13
_atom_site_aniso_U_12
Ru 0.02959(12) 0.02884(12) 0.02044(11) -0.00030(9) 0.00385(8) 0.00121(10)
P1 0.0300(4) 0.0346(4) 0.0248(3) 0.0004(3) 0.0045(3) 0.0012(3)
P2 0.0324(4) 0.0331(4) 0.0253(3) -0.0048(3) 0.0065(3) -0.0012(3)
B1 0.0339(17) 0.0292(16) 0.0247(15) -0.0022(12) 0.0016(13) -0.0007(13)
B2 0.0315(17) 0.0317(17) 0.0346(17) 0.0020(14) 0.0077(14) 0.0012(13)
O1 0.0639(16) 0.0646(16) 0.0276(11) 0.0052(11) -0.0008(11) 0.0187(13)
O2 0.0516(14) 0.0583(15) 0.0255(11) 0.0042(10) -0.0008(10) -0.0058(11)
O3 0.0370(11) 0.0401(12) 0.0273(10) 0.0000(9) 0.0052(8) 0.0081(9)
O4 0.0408(12) 0.0379(12) 0.0294(10) 0.0048(9) 0.0084(9) 0.0079(9)
O5 0.0422(12) 0.0341(12) 0.0434(12) -0.0040(9) 0.0012(10) -0.0049(9)
O6 0.0512(13) 0.0356(12) 0.0427(12) 0.0068(10) 0.0135(10) -0.0023(10)
C1 0.0392(17) 0.0365(16) 0.0296(15) -0.0016(13) 0.0073(12) 0.0058(13)
C2 0.0340(15) 0.0299(15) 0.0305(15) -0.0011(11) 0.0064(12) -0.0016(11)
C11 0.0334(15) 0.0311(15) 0.0319(14) -0.0059(12) 0.0040(12) 0.0016(12)
C12 0.0443(18) 0.0458(18) 0.0365(16) -0.0090(14) 0.0104(14) 0.0014(15)
C13 0.0424(18) 0.0415(18) 0.054(2) -0.0150(16) 0.0167(15) -0.0010(15)
C14 0.0389(18) 0.0366(18) 0.070(2) -0.0041(17) 0.0110(17) 0.0072(14)
C15 0.0442(19) 0.0406(18) 0.0488(19) 0.0079(15) 0.0058(15) 0.0083(15)
C16 0.0370(16) 0.0287(15) 0.0356(15) -0.0037(12) 0.0078(12) 0.0000(12)
C21 0.0350(17) 0.0323(17) 0.069(2) -0.0093(16) 0.0098(16) -0.0003(13)
C22 0.043(2) 0.046(2) 0.094(3) -0.020(2) -0.002(2) -0.0021(16)
C23 0.053(3) 0.043(2) 0.156(5) -0.029(3) 0.022(3) -0.0149(19)
C24 0.071(3) 0.042(2) 0.150(5) 0.000(3) 0.046(3) -0.015(2)
C25 0.070(3) 0.043(2) 0.100(3) 0.013(2) 0.037(3) -0.0061(19)
C26 0.0408(18) 0.0339(17) 0.070(2) -0.0015(16) 0.0211(17) 0.0002(14)
C31 0.0286(15) 0.0414(18) 0.0402(16) -0.0070(13) 0.0028(12) 0.0020(12)
C32 0.0440(19) 0.045(2) 0.055(2) -0.0020(16) 0.0076(16) -0.0038(15)
C33 0.050(2) 0.049(2) 0.087(3) -0.006(2) 0.010(2) -0.0114(18)
C34 0.039(2) 0.071(3) 0.089(3) -0.034(2) 0.003(2) -0.0077(19)
C35 0.0358(19) 0.092(3) 0.053(2) -0.028(2) -0.0017(16) -0.0033(19)
C36 0.0372(18) 0.074(3) 0.0427(19) -0.0091(17) 0.0039(14) -0.0050(17)
C41 0.0350(16) 0.0408(17) 0.0259(14) 0.0021(12) 0.0062(12) 0.0047(13)
C42 0.0402(19) 0.056(2) 0.066(2) 0.0206(19) 0.0151(17) 0.0092(16)
C43 0.045(2) 0.075(3) 0.085(3) 0.028(2) 0.014(2) 0.024(2)
C44 0.067(3) 0.047(2) 0.058(2) 0.0118(18) 0.0071(19) 0.0184(19)
C45 0.061(2) 0.0367(18) 0.0473(19) 0.0064(15) 0.0033(17) -0.0022(16)
C46 0.0382(17) 0.0402(18) 0.0400(17) -0.0007(14) 0.0009(13) 0.0014(14)
C51 0.0319(15) 0.0404(17) 0.0277(14) 0.0006(12) 0.0073(11) -0.0024(12)
C52 0.0478(19) 0.0429(18) 0.0333(15) -0.0014(14) 0.0073(14) 0.0044(14)
C53 0.064(2) 0.056(2) 0.0378(18) -0.0114(16) 0.0130(16) 0.0019(18)
C54 0.064(2) 0.075(3) 0.0270(16) -0.0021(17) 0.0090(15) -0.003(2)
C55 0.055(2) 0.064(2) 0.0335(17) 0.0112(16) 0.0047(15) 0.0016(18)
C56 0.0427(17) 0.0466(18) 0.0338(15) 0.0052(14) 0.0084(13) 0.0032(15)
C61 0.0370(16) 0.0352(16) 0.0264(14) -0.0037(12) 0.0046(12) -0.0003(12)
C62 0.0350(16) 0.0440(18) 0.0289(14) -0.0071(13) 0.0025(12) 0.0000(13)
C63 0.0484(19) 0.0482(19) 0.0302(15) -0.0069(14) 0.0089(14) 0.0007(15)
C64 0.065(2) 0.057(2) 0.0291(16) -0.0144(15) 0.0050(15) -0.0112(18)
C65 0.056(2) 0.091(3) 0.051(2) -0.029(2) 0.0042(18) -0.029(2)
C66 0.0422(19) 0.076(3) 0.0436(19) -0.0185(18) 0.0125(15) -0.0196(18)
C71 0.0352(16) 0.0395(17) 0.0309(14) -0.0006(13) 0.0101(12) -0.0071(13)
C72 0.055(2) 0.0453(19) 0.0330(16) -0.0011(14) 0.0082(14) -0.0145(16)
C73 0.068(3) 0.070(3) 0.0378(18) 0.0149(18) 0.0014(17) -0.020(2)
C74 0.077(3) 0.055(3) 0.068(3) 0.027(2) 0.006(2) -0.013(2)
C75 0.075(3) 0.040(2) 0.066(3) 0.0036(18) 0.008(2) -0.0098(18)
C76 0.050(2) 0.0379(18) 0.0416(18) -0.0027(14) 0.0085(15) -0.0073(14)
C81 0.0327(16) 0.0406(18) 0.0487(18) -0.0150(15) 0.0078(14) -0.0026(13)
C82 0.0373(18) 0.055(2) 0.063(2) -0.0082(18) -0.0017(17) 0.0017(16)
C83 0.044(2) 0.058(3) 0.111(4) -0.020(3) -0.010(2) 0.0095(19)
C84 0.043(2) 0.078(3) 0.129(5) -0.044(3) 0.020(3) 0.002(2)
C85 0.056(3) 0.100(4) 0.101(4) -0.026(3) 0.041(3) 0.001(3)
C86 0.047(2) 0.078(3) 0.064(2) -0.007(2) 0.0264(18) 0.001(2)

loop_
_atom_type_symbol
_atom_type_description
_atom_type_scat_dispersion_real
_atom_type_scat_dispersion_imag
_atom_type_scat_source
C C 0.0033 0.0016 'International Tables Vol C Tables 4.2.6.8 and 6.1.1.4'
H H 0.0000 0.0000 'International Tables Vol C Tables 4.2.6.8 and 6.1.1.4'
B B 0.0013 0.0007 'International Tables Vol C Tables 4.2.6.8 and 6.1.1.4'
O O 0.0106 0.0060 'International Tables Vol C Tables 4.2.6.8 and 6.1.1.4'
P P 0.1023 0.0942 'International Tables Vol C Tables 4.2.6.8 and 6.1.1.4'
Ru Ru -1.2594 0.8363 'International Tables Vol C Tables 4.2.6.8 and 6.1.1.4'

loop_
_geom_angle_atom_site_label_1
_geom_angle_atom_site_label_2
_geom_angle_atom_site_label_3
_geom_angle
C2 Ru C1 171.10(12)
C2 Ru B2 85.72(12)
C1 Ru B2 86.94(13)
C2 Ru B1 87.24(12)
C1 Ru B1 86.03(12)
B2 Ru B1 75.40(12)
C2 Ru P1 87.09(9)
C1 Ru P1 97.63(9)
B2 Ru P1 87.59(9)
B1 Ru P1 162.42(9)
C2 Ru P2 96.93(9)
C1 Ru P2 88.63(10)
B2 Ru P2 162.77(9)
B1 Ru P2 87.69(9)
P1 Ru P2 109.51(3)
C41 P1 C51 102.22(13)
C41 P1 C31 100.29(14)
C51 P1 C31 104.34(14)
C41 P1 Ru 121.03(9)
C51 P1 Ru 117.17(10)
C31 P1 Ru 109.43(10)
C61 P2 C81 102.43(14)
C61 P2 C71 103.69(14)
C81 P2 C71 101.59(14)
C61 P2 Ru 113.70(10)
C81 P2 Ru 113.88(10)
C71 P2 Ru 119.46(10)
O4 B1 O3 108.3(2)
O4 B1 Ru 127.0(2)
O3 B1 Ru 124.7(2)
O5 B2 O6 108.1(3)
O5 B2 Ru 125.5(2)
O6 B2 Ru 126.4(2)
C11 O3 B1 106.5(2)
C16 O4 B1 106.7(2)
C21 O5 B2 106.9(2)
C26 O6 B2 106.2(3)
O1 C1 Ru 177.1(3)
O2 C2 Ru 176.9(2)
C16 C11 C12 122.1(3)
C16 C11 O3 109.2(2)
C12 C11 O3 128.6(3)
C11 C12 C13 116.2(3)
C14 C13 C12 121.6(3)
C13 C14 C15 121.5(3)
C16 C15 C14 116.2(3)
C15 C16 C11 122.3(3)
C15 C16 O4 128.6(3)
C11 C16 O4 109.1(2)
C26 C21 C22 122.9(4)
C26 C21 O5 108.7(3)
C22 C21 O5 128.4(4)
C21 C22 C23 115.7(5)
C24 C23 C22 121.8(4)
C23 C24 C25 121.9(4)
C26 C25 C24 116.1(5)
C21 C26 O6 110.0(3)
C21 C26 C25 121.6(4)
O6 C26 C25 128.4(4)
C32 C31 C36 117.6(3)
C32 C31 P1 123.8(3)
C36 C31 P1 118.2(2)
C31 C32 C33 120.8(4)
C34 C33 C32 120.4(4)
C33 C34 C35 119.9(4)
C34 C35 C36 120.3(4)
C35 C36 C31 121.1(4)
C46 C41 C42 118.3(3)
C46 C41 P1 119.7(2)
C42 C41 P1 122.0(2)
C43 C42 C41 120.6(3)
C44 C43 C42 120.2(4)
C45 C44 C43 120.0(3)
C44 C45 C46 119.9(3)
C41 C46 C45 121.0(3)
C56 C51 C52 118.7(3)
C56 C51 P1 119.1(2)
C52 C51 P1 122.1(2)
C51 C52 C53 120.8(3)
C54 C53 C52 119.8(3)
C53 C54 C55 120.2(3)
C54 C55 C56 120.2(3)
C51 C56 C55 120.3(3)
C62 C61 C66 118.4(3)
C62 C61 P2 117.8(2)
C66 C61 P2 123.8(2)
C63 C62 C61 121.1(3)
C64 C63 C62 120.2(3)
C63 C64 C65 119.1(3)
C64 C65 C66 121.4(3)
C65 C66 C61 119.8(3)
C76 C71 C72 118.3(3)
C76 C71 P2 123.2(2)
C72 C71 P2 118.6(2)
C73 C72 C71 121.0(3)
C72 C73 C74 119.9(3)
C75 C74 C73 119.8(4)
C74 C75 C76 120.6(4)
C75 C76 C71 120.5(3)
C82 C81 C86 117.9(3)
C82 C81 P2 119.1(3)
C86 C81 P2 123.0(3)
C83 C82 C81 120.7(4)
C84 C83 C82 120.4(5)
C85 C84 C83 119.4(4)
C84 C85 C86 121.3(5)
C85 C86 C81 120.3(4)
C92 C91 C96 123.1(7)
C92 C91 C97 122.5(8)
C96 C91 C97 114.3(8)
C93 C92 C91 116.6(7)
C94 C93 C92 120.7(8)
C95 C94 C93 121.8(8)
C94 C95 C96 121.2(8)
C95 C96 C91 115.2(7)

loop_
_geom_bond_atom_site_label_1
_geom_bond_atom_site_label_2
_geom_bond_distance
Ru C2 1.912(3)
Ru C1 1.920(3)
Ru B2 2.093(3)
Ru B1 2.098(3)
Ru P1 2.4509(8)
Ru P2 2.4582(8)
P1 C41 1.838(3)
P1 C51 1.839(3)
P1 C31 1.838(3)
P2 C61 1.830(3)
P2 C81 1.838(3)
P2 C71 1.835(3)
B1 O4 1.404(4)
B1 O3 1.413(4)
B2 O5 1.410(4)
B2 O6 1.417(4)
O1 C1 1.142(3)
O2 C2 1.141(3)
O3 C11 1.385(3)
O4 C16 1.387(3)
O5 C21 1.386(4)
O6 C26 1.382(4)
C11 C16 1.375(4)
C11 C12 1.376(4)
C12 C13 1.390(5)
C13 C14 1.376(5)
C14 C15 1.397(4)
C15 C16 1.367(4)
C21 C26 1.371(5)
C21 C22 1.370(5)
C22 C23 1.401(6)
C23 C24 1.366(7)
C24 C25 1.391(7)
C25 C26 1.386(5)
C31 C32 1.386(5)
C31 C36 1.396(4)
C32 C33 1.391(5)
C33 C34 1.365(6)
C34 C35 1.370(6)
C35 C36 1.378(5)
C41 C46 1.383(4)
C41 C42 1.394(4)
C42 C43 1.379(5)
C43 C44 1.378(6)
C44 C45 1.370(5)
C45 C46 1.387(5)
C51 C56 1.393(4)
C51 C52 1.394(4)
C52 C53 1.393(4)
C53 C54 1.376(5)
C54 C55 1.382(5)
C55 C56 1.393(4)
C61 C62 1.384(4)
C61 C66 1.388(4)
C62 C63 1.387(4)
C63 C64 1.368(5)
C64 C65 1.375(5)
C65 C66 1.382(5)
C71 C76 1.391(4)
C71 C72 1.397(4)
C72 C73 1.377(5)
C73 C74 1.388(6)
C74 C75 1.370(6)
C75 C76 1.385(5)
C81 C82 1.387(5)
C81 C86 1.392(5)
C82 C83 1.389(5)
C83 C84 1.374(7)
C84 C85 1.350(7)
C85 C86 1.387(6)
C91 C92 1.384(9)
C91 C96 1.437(9)
C91 C97 1.365(10)
C92 C93 1.380(8)
C93 C94 1.330(9)
C94 C95 1.381(10)
C95 C96 1.339(9)
